data_9017584
loop_
_publ_author_name
'Plasil, J.'
'Hauser, J.'
'Petricek, V.'
'Meisser, N.'
'Mills, S. J.'
'Skoda, R.'
'Fejfarova, K.'
'Cejka, J.'
'Sejkora, J.'
'Hlousek, J.'
'Johannet, J. M.'
'Machovic, V.'
'Lapcak, L.'

_publ_section_title
;
 Crystal structure and formula revision of deliensite, Fe[(UO2)2(SO4)2(OH)2](H2O)7
;
_journal_name_full 'Mineralogical Magazine'
_journal_page_first 2837
_journal_page_last 2860
_journal_volume 76
_journal_year 2012
_chemical_compound_source 'Jeronym mine, Abertamy, Czech Republic'
_chemical_formula_sum 'Fe0.58 H16 Mg0.27 O21 S2 U2 Zn0.16'
_chemical_name_mineral Deliensite
_space_group_IT_number 34
_space_group_name_Hall 'P 2 -2n'
_space_group_name_H-M_alt 'P n n 2'
_symmetry_space_group_name_H-M 'P n n 2'
_cell_angle_alpha 90
_cell_angle_beta 90
_cell_angle_gamma 90
_cell_formula_units_Z 4
_cell_length_a 15.8514
_cell_length_b 16.2478
_cell_length_c 6.8943
_cell_volume 1775.630
_database_code_amcsd 0019801
_exptl_crystal_density_diffrn 3.523
_cod_data_source_file inputs/fixed/downloads/18/18490.cif
_cod_data_source_block 18490
_cod_original_formula_sum 'Fe.58 Mg.27 Zn.16 U2 S2 O21 H16'
_cod_database_code 9017584

loop_
_space_group_symop_operation_xyz
x,y,z
1/2+x,1/2-y,1/2+z
1/2-x,1/2+y,1/2+z
-x,-y,z

loop_
_atom_site_aniso_label
_atom_site_aniso_U_11
_atom_site_aniso_U_22
_atom_site_aniso_U_33
_atom_site_aniso_U_12
_atom_site_aniso_U_13
_atom_site_aniso_U_23
Fe 0.01900 0.02100 0.00700 -0.00200 -0.00200 0.00600
Mg 0.01900 0.02100 0.00700 -0.00200 -0.00200 0.00600
Zn 0.01900 0.02100 0.00700 -0.00200 -0.00200 0.00600
U1 0.02020 0.00830 0.00520 -0.00100 -0.00600 -0.00400
U2 0.02780 0.00760 0.00640 0.00020 0.00300 -0.00300

loop_
_atom_site_label
_atom_site_fract_x
_atom_site_fract_y
_atom_site_fract_z
_atom_site_occupancy
_atom_site_U_iso_or_equiv
_atom_site_type_symbol
_atom_site_attached_hydrogens
Fe 0.03130 0.30990 0.00000 0.58000 0.01580 Fe 0
Mg 0.03130 0.30990 0.00000 0.27000 0.01580 Mg 0
Zn 0.03130 0.30990 0.00000 0.16000 0.01580 Zn 0
U1 0.28494 0.29041 0.01255 1.00000 0.01120 U 0
U2 0.29072 0.05284 0.01029 1.00000 0.01390 U 0
S1 0.23580 0.33300 0.50649 1.00000 0.01160 S 0
S2 0.24440 0.00860 0.51334 1.00000 0.01450 S 0
O1 0.17840 0.30120 0.00789 1.00000 0.01200 O 0
O2 0.18480 0.03630 0.01462 1.00000 0.02100 O 0
O3 0.40230 0.06400 0.00972 1.00000 0.02100 O 0
O4 0.18350 0.25680 0.50583 1.00000 0.01000 O 0
O5 0.17910 0.40280 0.48903 1.00000 0.01500 O 0
O6 0.30050 0.33800 0.34101 1.00000 0.01900 O 0
O7 0.20810 0.50220 0.18478 1.00000 0.00800 O 0
O8 0.31080 0.01030 0.34383 1.00000 0.00800 O 0
O9 0.20090 0.08830 0.50838 1.00000 0.00800 O 0
O10 0.30950 0.43090 0.00030 1.00000 0.00800 O 0
O11 0.38870 0.28090 0.00812 1.00000 0.01200 O 0
O-H12 0.28660 0.17400 0.20460 1.00000 0.00700 O 1
O-H13 0.23390 0.67300 0.32240 1.00000 0.00700 O 1
O14 0.28430 0.33600 0.68480 1.00000 0.00200 O 0
Wat15 0.40010 0.17730 0.51124 1.00000 0.02400 O 2
Wat16 0.54170 0.07020 0.38544 1.00000 0.04500 O 2
Wat17 0.53780 0.23660 0.23119 1.00000 0.03600 O 2
Wat18 0.02820 0.18520 0.10716 1.00000 0.04600 O 2
Wat19 0.03580 0.35460 0.29215 1.00000 0.03300 O 2
Wat20 0.46500 0.42000 0.33372 1.00000 0.05200 O 2
Wat21 0.02400 0.08700 0.41914 1.00000 0.07500 O 2

loop_
_cod_changelog_entry_id
_cod_changelog_entry_author
_cod_changelog_entry_date
_cod_changelog_entry_text
1
;cod-tools version 3.8.0
Id: cif_guess_AMCSD_atom_types 9574 2023-05-10 09:00:05Z saulius
;
2023-05-10T18:58:20+03:00
;Derived atom types and hydrogen counts
from atom names that follow the AMCSD naming convention
(Wat == water, O-H == hydroxyl).
;

loop_
_cod_related_entry_id
_cod_related_entry_database
_cod_related_entry_code
1 AMCSD 0019801
